data_2006371
loop_
_publ_author_name
'Kaitner, Branko'
'Pavlovi\'c, Gordana'

_publ_section_title
;
 2,2'-Diaminodiphenyl Disulfide Hemihydrate
;
_journal_issue 8
_journal_name_full 'Acta Crystallographica Section C'
_journal_page_first 1103
_journal_page_last 1105
_journal_paper_doi 10.1107/S0108270197004435
_journal_volume 53
_journal_year 1997
_chemical_formula_iupac 'C12 H12 N2 S2, 0.5H2 O'
_chemical_formula_moiety 'C12 H12 N2 S2, 0.5H2 O'
_chemical_formula_sum 'C12 H13 N2 O0.5 S2'
_chemical_formula_weight 257.37
_chemical_name_systematic
;
2,2'-diaminodiphenyl disulfide hemihydrate
;
_symmetry_cell_setting monoclinic
_symmetry_space_group_name_H-M 'I 1 2/a 1'
_cell_angle_alpha 90
_cell_angle_beta 90.47(2)
_cell_angle_gamma 90
_cell_formula_units_Z 8
_cell_length_a 18.781(5)
_cell_length_b 5.2920(10)
_cell_length_c 24.948(7)
_cell_measurement_reflns_used 24
_cell_measurement_temperature 295
_cell_measurement_theta_max 14.5
_cell_measurement_theta_min 9.0
_cell_volume 2479.5(11)
_computing_cell_refinement DIF4
_computing_data_collection 'DIF4 (Stoe & Cie, 1992a)'
_computing_data_reduction 'REDU4 (Stoe & Cie, 1992b)'
_computing_molecular_graphics 'NRCVAX ORTEPII (Johnson, 1976)'
_computing_publication_material 'NRCVAX TABLES (version of January 1994)'
_computing_structure_refinement 'NRCVAX LSTSQ'
_computing_structure_solution 'NRCVAX SOLVER (Gabe, Le Page, Charland, Lee & White, 1989)'
_diffrn_ambient_temperature 295
_diffrn_measurement_device 'Phillips PW1100'
_diffrn_measurement_method \w
_diffrn_radiation_monochromator graphite
_diffrn_radiation_source 'xray tube'
_diffrn_radiation_type MoK\a
_diffrn_radiation_wavelength 0.71069
_diffrn_reflns_av_R_equivalents 0.015
_diffrn_reflns_limit_h_max 24
_diffrn_reflns_limit_h_min -24
_diffrn_reflns_limit_k_max 6
_diffrn_reflns_limit_k_min 0
_diffrn_reflns_limit_l_max 31
_diffrn_reflns_limit_l_min 0
_diffrn_reflns_number 3086
_diffrn_reflns_theta_max 27
_diffrn_reflns_theta_min 0.00
_diffrn_standards_decay_% 2.3
_diffrn_standards_interval_time 90
_diffrn_standards_number 3
_exptl_absorpt_coefficient_mu 0.41
_exptl_absorpt_correction_T_max 0.858
_exptl_absorpt_correction_T_min 0.781
_exptl_absorpt_correction_type 'semi-empirical \y scan (Stoe & Cie, 1992c)'
_exptl_crystal_colour ochre
_exptl_crystal_density_diffrn 1.38
_exptl_crystal_density_method 'not measured'
_exptl_crystal_description prism
_exptl_crystal_F_000 1080
_exptl_crystal_size_max 0.60
_exptl_crystal_size_mid 0.43
_exptl_crystal_size_min 0.30
_refine_diff_density_max 0.19
_refine_diff_density_min -0.19
_refine_ls_extinction_method none
_refine_ls_goodness_of_fit_obs 1.12
_refine_ls_hydrogen_treatment 'H atoms riding (C---H 0.95\%A), others from \DF map'
_refine_ls_matrix_type full
_refine_ls_number_parameters 154
_refine_ls_number_reflns 1343
_refine_ls_R_factor_all 0.031
_refine_ls_R_factor_obs .031
_refine_ls_shift/esd_max 0.001
_refine_ls_structure_factor_coef F
_refine_ls_weighting_details 'w = 1/[\s^2^(F~o~) + 0.0015F~o~^2^]'
_refine_ls_weighting_scheme calc
_refine_ls_wR_factor_all 0.051
_refine_ls_wR_factor_obs .051
_reflns_number_observed 1343
_reflns_number_total 2784
_reflns_observed_criterion I>2\s(I)
_cod_data_source_file cf1091.cif
_cod_data_source_block DISUL
_cod_depositor_comments
;
The following automatic conversions were performed:
'_symmetry_cell_setting' value 'Monoclinic' changed to 'monoclinic'
according to '/home/saulius/struct/CIF-dictionaries/cif_core.dic'
dictionary named 'cif_core.dic' version 2.4.1 from 2010-06-29.

Automatic conversion script
Id: cif_fix_enum 1527 2010-12-29 10:47:43Z saulius 

The following automatic conversions were performed:

'_atom_site_thermal_displace_type' tag value 'Uij' was replaced with
'Uani' value 17 times.

Automatic conversion script
Id: cif_fix_values 1646 2011-03-28 12:23:43Z adriana 

The following automatic conversions were performed:

'_symmetry_cell_setting' value 'Monoclinic' changed to 'monoclinic'
according to /home/saulius/struct/CIF-dictionaries/cif_core.dic
dictionary named 'cif_core.dic' version 2.4.1 from 2010-06-29.

Automatic conversion script
Id: cif_fix_values 1715 2011-07-08 13:25:40Z adriana 

The following automatic conversions were performed:

'_refine_ls_weighting_scheme' value 'w = 1/[\s^2^(F~o~) +
0.0015F~o~^2^]' was changed to 'calc'. New tag
'_refine_ls_weighting_details' was created. The value of the new tag
was set to 'w = 1/[\s^2^(F~o~) + 0.0015F~o~^2^]'.

Automatic conversion script
Id: cif_fix_values 3143 2015-03-26 13:38:13Z robertas 
;
_cod_original_cell_volume 2479.0(10)
_cod_original_sg_symbol_H-M 'I 2/a'
_cod_original_formula_sum 'C12 H13 N2 O0.50 S2 '
_cod_database_code 2006371

loop_
_atom_site_aniso_label
_atom_site_aniso_U_11
_atom_site_aniso_U_22
_atom_site_aniso_U_33
_atom_site_aniso_U_12
_atom_site_aniso_U_13
_atom_site_aniso_U_23
_atom_site_aniso_type_symbol
S1 .0515(4) .0578(5) .0460(4) -.0068(4) -.0039(3) .0101(4) S
S2 .0477(4) .0657(6) .0440(4) -.0010(4) .0023(3) -.0124(4) S
N1 .0664(19) .087(2) .071(2) -.0281(17) .0097(15) -.0377(19) N
N2 .0607(18) .073(2) .0652(18) -.0189(16) -.0097(14) .0147(17) N
C11 .0377(15) .0475(17) .0394(16) .0026(14) -.0023(12) .0034(15) C
C12 .0448(16) .050(2) .0518(19) .0039(15) .0003(14) -.0019(16) C
C13 .0424(17) .050(2) .074(2) -.0021(15) .0060(17) -.0030(18) C
C14 .056(2) .069(3) .064(2) .0078(18) .0188(17) .010(2) C
C15 .068(2) .081(3) .0460(19) .005(2) .0027(17) -.009(2) C
C16 .0565(19) .058(2) .0496(18) -.0012(17) -.0069(15) -.0060(17) C
C21 .0356(14) .0500(19) .0440(16) .0038(14) .0007(12) -.0033(15) C
C22 .0394(14) .0437(17) .0489(17) .0016(15) .0035(13) .0024(16) C
C23 .0514(18) .050(2) .061(2) -.0065(16) -.0095(15) -.0047(17) C
C24 .057(2) .069(2) .0452(18) .0024(19) -.0046(15) -.0034(18) C
C25 .064(2) .058(2) .0486(18) -.0027(18) -.0002(16) .0090(17) C
C26 .0495(17) .0474(19) .0511(17) -.0074(15) .0031(14) -.0027(17) C
OW .098(7) .054(3) .058(6) -.003(3) -.012(4) .001(3) O

loop_
_atom_site_label
_atom_site_fract_x
_atom_site_fract_y
_atom_site_fract_z
_atom_site_U_iso_or_equiv
_atom_site_thermal_displace_type
_atom_site_calc_flag
_atom_site_refinement_flags
_atom_site_type_symbol
S1 .43833(4) .3716(2) .05369(3) .0518(4) Uani ? . S
S2 .51922(4) .1090(2) .06378(3) .0525(5) Uani ? . S
N1 .3361(2) -.0629(6) .02840(10) .075(2) Uani ? . N
N2 .6210(2) .5382(6) .09460(10) .067(2) Uani ? . N
C11 .37100(10) .2474(6) .09520(10) .042(2) Uani ? . C
C12 .3282(2) .0473(6) .07830(10) .049(2) Uani ? . C
C13 .2750(2) -.0389(6) .11280(10) .056(2) Uani ? . C
C14 .2654(2) .0733(7) .1620(2) .063(2) Uani ? . C
C15 .3073(2) .2731(8) .17830(10) .065(2) Uani ? . C
C16 .3597(2) .3587(7) .14460(10) .055(2) Uani ? . C
C21 .55350(10) .1811(6) .12830(10) .043(2) Uani ? . C
C22 .59930(10) .3857(6) .13650(10) .044(2) Uani ? . C
C23 .6244(2) .4272(6) .18870(10) .054(2) Uani ? . C
C24 .6054(2) .2732(7) .23060(10) .057(2) Uani ? . C
C25 .5602(2) .0734(7) .22210(10) .057(2) Uani ? . C
C26 .5345(2) .0275(6) .17080(10) .049(2) Uani ? . C
OW .2392(6) .4742(9) .0122(2) .070(5) Uani ? . O
H1N1 .3114 -.2094 .0196 ? Uiso ? . H
H2N1 .3834 -.0342 .0125 ? Uiso ? . H
H1N2 .6532 .6484 .0980 ? Uiso ? . H
H2N2 .5849 .5702 .0698 ? Uiso ? . H
H13 .2454 -.1758 .1022 ? Uiso ? . H
H14 .2292 .0119 .1850 ? Uiso ? . H
H15 .3001 .3504 .2122 ? Uiso ? . H
H16 .3887 .4969 .1555 ? Uiso ? . H
H23 .6555 .5656 .1954 ? Uiso ? . H
H24 .6237 .3053 .2655 ? Uiso ? . H
H25 .5468 -.0323 .2511 ? Uiso ? . H
H26 .5033 -.1112 .1648 ? Uiso ? . H
H1OW .2500 .3091 .0000 ? Uiso ? S H
H2OW .2157 .4944 .0360 ? Uiso ? . H

loop_
_atom_type_symbol
_atom_type_scat_dispersion_real
_atom_type_scat_dispersion_imag
_atom_type_scat_source
C 0.002 0.002 'International Tables Vol. IV Table 2.2B'
H 0.000 0.000 'International Tables Vol. IV Table 2.2B'
N 0.004 0.003 'International Tables Vol. IV Table 2.2B'
O 0.008 0.006 'International Tables Vol. IV Table 2.2B'
S 0.110 0.124 'International Tables Vol. IV Table 2.2B'

loop_
_geom_angle_atom_site_label_1
_geom_angle_atom_site_label_2
_geom_angle_atom_site_label_3
_geom_angle
_geom_angle_publ_flag
S2 S1 C11 101.90(10) yes
S1 S2 C21 103.10(10) yes
S1 C11 C12 121.2(2) no
S1 C11 C16 118.6(2) no
C12 C11 C16 120.2(3) no
N1 C12 C11 121.9(3) no
N1 C12 C13 119.9(3) no
C11 C12 C13 118.2(3) no
C12 C13 C14 120.5(3) no
C13 C14 C15 121.1(3) no
C14 C15 C16 118.8(3) no
C11 C16 C15 121.2(3) no
S2 C21 C22 121.3(2) no
S2 C21 C26 118.5(2) no
C22 C21 C26 120.3(3) no
N2 C22 C21 121.7(3) no
N2 C22 C23 120.9(3) no
C21 C22 C23 117.5(3) no
C22 C23 C24 121.8(3) no
C23 C24 C25 120.3(3) no
C24 C25 C26 119.2(3) no
C21 C26 C25 121.0(3) no

loop_
_geom_bond_atom_site_label_1
_geom_bond_atom_site_label_2
_geom_bond_site_symmetry_1
_geom_bond_site_symmetry_2
_geom_bond_distance
_geom_bond_publ_flag
S1 S2 ? ? 2.0730(10) yes
S1 C11 ? ? 1.769(3) yes
S2 C21 ? ? 1.769(3) yes
N1 C12 ? ? 1.382(4) yes
N2 C22 ? ? 1.384(4) yes
Car Car ? ? 1.385(5) no
C11 C12 ? ? 1.392(4) no
C11 C16 ? ? 1.384(4) no
C12 C13 ? ? 1.402(4) no
C13 C14 ? ? 1.375(5) no
C14 C15 ? ? 1.378(6) no
C15 C16 ? ? 1.376(5) no
C21 C22 ? ? 1.398(4) no
C21 C26 ? ? 1.386(4) no
C22 C23 ? ? 1.399(4) no
C23 C24 ? ? 1.375(5) no
C24 C25 ? ? 1.371(5) no
C25 C26 ? ? 1.386(5) no

loop_
_geom_contact_atom_site_label_1
_geom_contact_atom_site_label_2
_geom_contact_distance
_geom_contact_site_symmetry_1
_geom_contact_site_symmetry_2
_geom_contact_publ_flag
N1 OW 3.076(8) 1 9 yes
N1 OW 3.001(7) 1 10 yes
OW N1 3.330(7) 1 5 yes
OW N2 3.038(9) 1 11 yes

loop_
_geom_torsion_atom_site_label_1
_geom_torsion_atom_site_label_2
_geom_torsion_atom_site_label_3
_geom_torsion_atom_site_label_4
_geom_torsion
_geom_torsion_publ_flag
C11 S1 S2 C21 -75.20(10) no
S2 S1 C11 C12 -79.0(2) no
S2 S1 C11 C16 103.2(2) no
S1 S2 C21 C22 -78.3(2) no
S1 S2 C21 C26 102.5(2) no
S1 C11 C12 N1 -0.20(10) no
S1 C11 C12 C13 -178.9(3) no
C16 C11 C12 N1 177.6(4) no
C16 C11 C12 C13 -1.1(2) no
S1 C11 C16 C15 178.9(4) no
C12 C11 C16 C15 1.0(2) no
N1 C12 C13 C14 -178.3(4) no
C11 C12 C13 C14 0.4(2) no
C12 C13 C14 C15 0.4(2) no
C13 C14 C15 C16 -0.4(2) no
C14 C15 C16 C11 -0.3(2) no
S2 C21 C22 N2 -1.20(10) no
S2 C21 C22 C23 -179.3(3) no
C26 C21 C22 N2 178.1(4) no
C26 C21 C22 C23 -0.1(2) no
S2 C21 C26 C25 179.3(3) no
C22 C21 C26 C25 0.1(2) no
N2 C22 C23 C24 -177.8(4) no
C21 C22 C23 C24 0.3(2) no
C22 C23 C24 C25 -0.6(2) no
C23 C24 C25 C26 0.5(2) no
C24 C25 C26 C21 -0.3(2) no
